data_4317696
loop_
_publ_author_name
'Pierre Braunstein'
'Claudia Graiff'
'Chiara Massera'
'Giovanni Predieri'
'Jacky Ros\'e'
'Antonio Tiripicchio'

_publ_contact_author
;
 Prof. Antonio Tiripicchio
 Dipartimento di Chimica Generale e Inorganica,
 Chimica Analitica, Chimica Fisica,
 Centro di studio per la Strutturistica Diffrattometrica del CNR
 Parco Area delle Scienze 43100 Parma, Italy
;
_publ_contact_author_email TIRI@IPRUNIV.CCE.UNIPR.IT
_publ_section_title
;
 Reactivity of the Heterometallic Clusters [HMCo3(CO)12] and
 [Et4N][MCo3(CO)12] (M = Fe, Ru) toward Phosphine Selenides, Including
 Selenium Transfer. Crystal Structures of [HRuCo3(CO)7(\m-CO)3(\m-dppy)],
 [MCo2(\m3-Se)(CO)7(\m-dppy)], and [RuCo2(\m3-Se)(CO)7(\m-dppm)] [dppy =
 Ph2(2-C5H4N)P, dppm = Ph2PCH2PPh2]
;
_journal_name_full 'Inorganic Chemistry'
_journal_page_first 1372
_journal_page_last 1382
_journal_paper_doi 10.1021/ic010824x
_journal_volume 41
_journal_year 2002
_chemical_formula_sum 'C27 H15 Co3 N O10 P Ru'
_chemical_formula_weight 822.23
_chemical_name_systematic
;
?
;
_space_group_IT_number 14
_symmetry_cell_setting monoclinic
_symmetry_space_group_name_Hall '-P 2yn'
_symmetry_space_group_name_H-M 'P 1 21/n 1'
_atom_sites_solution_hydrogens geom
_atom_sites_solution_primary direct
_atom_sites_solution_secondary difmap
_audit_creation_method SHELXL-97
_cell_angle_alpha 90.00
_cell_angle_beta 103.47(6)
_cell_angle_gamma 90.00
_cell_formula_units_Z 4
_cell_length_a 12.459(4)
_cell_length_b 11.083(5)
_cell_length_c 22.472(5)
_cell_measurement_reflns_used 24
_cell_measurement_temperature 293(2)
_cell_volume 3018(2)
_computing_structure_refinement 'SHELXL-97 (Sheldrick, 1997)'
_computing_structure_solution 'SHELXS-97 (Sheldrick, 1990)'
_diffrn_ambient_temperature 293(2)
_diffrn_measured_fraction_theta_full 0.998
_diffrn_measured_fraction_theta_max 0.998
_diffrn_measurement_device_type 'Philips PW1100'
_diffrn_measurement_method '\q/2\q scans'
_diffrn_radiation_monochromator graphite
_diffrn_radiation_source 'fine-focus sealed tube'
_diffrn_radiation_type MoK\a
_diffrn_radiation_wavelength 0.71073
_diffrn_reflns_av_R_equivalents 0.0617
_diffrn_reflns_av_sigmaI/netI 0.2025
_diffrn_reflns_limit_h_max 16
_diffrn_reflns_limit_h_min -16
_diffrn_reflns_limit_k_max 14
_diffrn_reflns_limit_k_min 0
_diffrn_reflns_limit_l_max 29
_diffrn_reflns_limit_l_min 0
_diffrn_reflns_number 7449
_diffrn_reflns_theta_full 28.00
_diffrn_reflns_theta_max 28.00
_diffrn_reflns_theta_min 3.34
_diffrn_standards_interval_count 100
_diffrn_standards_number 1
_exptl_absorpt_coefficient_mu 2.220
_exptl_absorpt_correction_T_max 1
_exptl_absorpt_correction_T_min 0.7318
_exptl_absorpt_correction_type empirical
_exptl_crystal_colour bordeaux
_exptl_crystal_density_diffrn 1.810
_exptl_crystal_density_method 'not measured'
_exptl_crystal_description prismatic
_exptl_crystal_F_000 1616
_exptl_crystal_size_max 0.27
_exptl_crystal_size_mid 0.22
_exptl_crystal_size_min 0.19
_refine_diff_density_max 0.659
_refine_diff_density_min -0.408
_refine_diff_density_rms 0.091
_refine_ls_extinction_method none
_refine_ls_goodness_of_fit_ref 0.644
_refine_ls_hydrogen_treatment mixed
_refine_ls_matrix_type full
_refine_ls_number_parameters 395
_refine_ls_number_reflns 7281
_refine_ls_number_restraints 0
_refine_ls_restrained_S_all 0.644
_refine_ls_R_factor_all 0.1540
_refine_ls_R_factor_gt 0.0356
_refine_ls_shift/su_max 0.321
_refine_ls_shift/su_mean 0.011
_refine_ls_structure_factor_coef Fsqd
_refine_ls_weighting_details 'w=1/[\s^2^(Fo^2^)+(0.0129P)^2^+0.0000P] where P=(Fo^2^+2Fc^2^)/3'
_refine_ls_weighting_scheme calc
_refine_ls_wR_factor_gt 0.0538
_refine_ls_wR_factor_ref 0.0796
_reflns_number_gt 2629
_reflns_number_total 7281
_reflns_threshold_expression >2sigma(I)
_cod_data_source_file ic010824x_2.cif
_cod_data_source_block c9bxf
_cod_depositor_comments
;
The following automatic conversions were performed:

'_refine_ls_weighting_scheme' value 'calc
w=1/[\s^2^(Fo^2^)+(0.0129P)^2^+0.0000P] where P=(Fo^2^+2Fc^2^)/3' was
changed to 'calc'. New tag '_refine_ls_weighting_details' was
created. The value of the new tag was set to
'w=1/[\s^2^(Fo^2^)+(0.0129P)^2^+0.0000P] where P=(Fo^2^+2Fc^2^)/3'.

Automatic conversion script
Id: cif_fix_values 3143 2015-03-26 13:38:13Z robertas 
;
_cod_original_cell_volume 3017.6(18)
_cod_original_sg_symbol_H-M 'P 1 21/c 1'
_cod_database_code 4317696

loop_
_symmetry_equiv_pos_as_xyz
'x, y, z'
'x+1/2, -y+1/2, z+1/2'
'-x, -y, -z'
'-x-1/2, y-1/2, -z-1/2'

loop_
_atom_site_label
_atom_site_type_symbol
_atom_site_fract_x
_atom_site_fract_y
_atom_site_fract_z
_atom_site_U_iso_or_equiv
_atom_site_adp_type
_atom_site_occupancy
_atom_site_calc_flag
_atom_site_refinement_flags
_atom_site_disorder_assembly
_atom_site_disorder_group
Ru1 Ru 0.89162(4) 0.16116(5) 0.20131(2) 0.04180(15) Uani 1 d . . .
Co1 Co 0.99656(6) 0.11099(7) 0.32149(3) 0.0329(2) Uani 1 d . . .
Co2 Co 1.00009(6) 0.32207(7) 0.28045(3) 0.0354(2) Uani 1 d . . .
Co3 Co 1.10589(6) 0.15162(7) 0.24660(3) 0.0341(2) Uani 1 d . . .
P1 P 1.14754(12) 0.12833(13) 0.39282(7) 0.0347(4) Uani 1 d . . .
O1 O 0.6445(3) 0.1921(5) 0.1920(2) 0.0969(19) Uani 1 d . . .
O2 O 0.9072(4) 0.2923(5) 0.0837(2) 0.0921(18) Uani 1 d . . .
O3 O 0.8714(4) -0.0844(4) 0.1402(2) 0.0844(17) Uani 1 d . . .
O4 O 0.9059(3) -0.0779(4) 0.38487(19) 0.0614(13) Uani 1 d . . .
O5 O 0.8575(3) 0.2903(4) 0.36559(19) 0.0614(13) Uani 1 d . . .
O6 O 1.0906(4) 0.5304(4) 0.3533(2) 0.0774(16) Uani 1 d . . .
O7 O 0.8305(4) 0.4695(4) 0.2047(2) 0.0722(15) Uani 1 d . . .
O8 O 1.1488(4) 0.3904(4) 0.2023(2) 0.0697(14) Uani 1 d . . .
O9 O 1.1415(4) 0.0632(5) 0.1309(2) 0.0935(18) Uani 1 d . . .
O10 O 1.0710(3) -0.1055(4) 0.26627(17) 0.0530(12) Uani 1 d . . .
N1 N 1.2570(3) 0.1569(4) 0.3028(2) 0.0337(11) Uani 1 d . . .
C1 C 0.7350(5) 0.1828(6) 0.1938(3) 0.0565(19) Uani 1 d . . .
C2 C 0.9017(5) 0.2458(6) 0.1280(3) 0.0578(19) Uani 1 d . . .
C3 C 0.8779(5) 0.0066(6) 0.1633(3) 0.0570(19) Uani 1 d . . .
C4 C 0.9400(4) -0.0006(5) 0.3613(3) 0.0405(16) Uani 1 d . . .
C5 C 0.9218(5) 0.2591(5) 0.3379(3) 0.0449(16) Uani 1 d . . .
C6 C 1.0608(5) 0.4448(6) 0.3265(3) 0.0491(17) Uani 1 d . . .
C7 C 0.8926(5) 0.3996(6) 0.2320(3) 0.0442(16) Uani 1 d . . .
C8 C 1.1096(4) 0.3205(5) 0.2288(3) 0.0452(16) Uani 1 d . . .
C9 C 1.1320(5) 0.1012(6) 0.1769(3) 0.0533(18) Uani 1 d . . .
C10 C 1.0671(5) 0.0005(6) 0.2723(2) 0.0403(16) Uani 1 d . . .
C11 C 1.2732(5) 0.1424(5) 0.3636(3) 0.0417(15) Uani 1 d . . .
C12 C 1.3762(5) 0.1352(6) 0.4021(3) 0.0584(19) Uani 1 d . . .
H12 H 1.3837 0.1226 0.4438 0.052(9) Uiso 1 calc R . .
C13 C 1.4682(5) 0.1466(6) 0.3787(3) 0.068(2) Uani 1 d . . .
H13 H 1.5386 0.1409 0.4040 0.052(9) Uiso 1 calc R . .
C14 C 1.4538(5) 0.1668(5) 0.3170(3) 0.0553(18) Uani 1 d . . .
H14 H 1.5144 0.1782 0.3000 0.052(9) Uiso 1 calc R . .
C15 C 1.3484(5) 0.1699(5) 0.2808(3) 0.0449(16) Uani 1 d . . .
H15 H 1.3395 0.1814 0.2389 0.052(9) Uiso 1 calc R . .
C16 C 1.1844(4) -0.0048(5) 0.4428(2) 0.0321(14) Uani 1 d . . .
C17 C 1.2056(4) 0.0018(5) 0.5055(2) 0.0401(15) Uani 1 d . . .
H17 H 1.2013 0.0755 0.5246 0.048(8) Uiso 1 calc R . .
C18 C 1.2334(5) -0.1026(6) 0.5403(3) 0.0488(17) Uani 1 d . . .
H18 H 1.2476 -0.0977 0.5828 0.048(8) Uiso 1 calc R . .
C19 C 1.2403(5) -0.2110(6) 0.5136(3) 0.0520(18) Uani 1 d . . .
H19 H 1.2582 -0.2800 0.5373 0.048(8) Uiso 1 calc R . .
C20 C 1.2205(5) -0.2177(6) 0.4508(3) 0.069(2) Uani 1 d . . .
H20 H 1.2254 -0.2915 0.4319 0.048(8) Uiso 1 calc R . .
C21 C 1.1934(5) -0.1149(6) 0.4158(3) 0.065(2) Uani 1 d . . .
H21 H 1.1810 -0.1200 0.3734 0.048(8) Uiso 1 calc R . .
C22 C 1.1539(5) 0.2540(5) 0.4464(2) 0.0345(14) Uani 1 d . . .
C23 C 1.2321(5) 0.3440(5) 0.4555(2) 0.0471(16) Uani 1 d . . .
H23 H 1.2864 0.3433 0.4333 0.053(8) Uiso 1 calc R . .
C24 C 1.2309(6) 0.4345(6) 0.4968(3) 0.062(2) Uani 1 d . . .
H24 H 1.2845 0.4945 0.5025 0.053(8) Uiso 1 calc R . .
C25 C 1.1510(6) 0.4372(7) 0.5299(3) 0.067(2) Uani 1 d . . .
H25 H 1.1500 0.4996 0.5575 0.053(8) Uiso 1 calc R . .
C26 C 1.0729(6) 0.3481(6) 0.5222(3) 0.063(2) Uani 1 d . . .
H26 H 1.0204 0.3484 0.5457 0.053(8) Uiso 1 calc R . .
C27 C 1.0718(5) 0.2578(6) 0.4798(3) 0.0484(17) Uani 1 d . . .
H27 H 1.0166 0.1995 0.4734 0.053(8) Uiso 1 calc R . .
H1 H 0.874(4) 0.080(4) 0.271(2) 0.062(16) Uiso 1 d . . .

loop_
_atom_site_aniso_label
_atom_site_aniso_U_11
_atom_site_aniso_U_22
_atom_site_aniso_U_33
_atom_site_aniso_U_23
_atom_site_aniso_U_13
_atom_site_aniso_U_12
Ru1 0.0399(3) 0.0447(3) 0.0383(3) 0.0006(3) 0.0042(2) -0.0013(3)
Co1 0.0320(4) 0.0329(5) 0.0348(5) 0.0007(4) 0.0098(4) -0.0003(4)
Co2 0.0353(4) 0.0319(5) 0.0401(5) 0.0007(4) 0.0110(4) 0.0018(4)
Co3 0.0353(5) 0.0353(5) 0.0337(4) -0.0003(4) 0.0120(4) 0.0013(4)
P1 0.0366(9) 0.0346(10) 0.0340(9) -0.0012(8) 0.0105(7) 0.0012(8)
O1 0.041(3) 0.112(5) 0.134(5) 0.041(4) 0.013(3) 0.001(3)
O2 0.115(4) 0.102(4) 0.055(3) 0.030(3) 0.010(3) -0.012(3)
O3 0.088(4) 0.063(4) 0.088(4) -0.024(3) -0.008(3) 0.014(3)
O4 0.074(3) 0.052(3) 0.066(3) 0.011(3) 0.032(3) -0.009(3)
O5 0.068(3) 0.058(3) 0.073(3) 0.010(3) 0.046(3) 0.023(3)
O6 0.100(4) 0.049(3) 0.078(4) -0.016(3) 0.007(3) -0.010(3)
O7 0.076(3) 0.057(3) 0.075(4) 0.005(3) -0.002(3) 0.019(3)
O8 0.091(4) 0.045(3) 0.090(4) 0.020(3) 0.056(3) 0.005(3)
O9 0.105(4) 0.124(5) 0.062(3) -0.031(3) 0.041(3) -0.007(4)
O10 0.064(3) 0.039(3) 0.057(3) -0.009(2) 0.017(2) 0.005(2)
N1 0.028(3) 0.027(3) 0.049(3) 0.002(3) 0.016(2) 0.000(2)
C1 0.044(4) 0.054(5) 0.068(5) 0.017(4) 0.008(4) 0.002(4)
C2 0.072(5) 0.053(5) 0.043(4) 0.009(4) 0.002(4) 0.011(4)
C3 0.046(4) 0.061(5) 0.058(5) -0.002(4) 0.003(4) 0.002(4)
C4 0.039(4) 0.041(4) 0.041(4) -0.001(3) 0.010(3) 0.001(3)
C5 0.047(4) 0.041(4) 0.046(4) 0.002(3) 0.008(3) 0.002(3)
C6 0.055(4) 0.040(4) 0.052(4) 0.007(4) 0.013(4) -0.004(4)
C7 0.042(4) 0.046(4) 0.040(4) 0.008(3) 0.000(3) 0.002(3)
C8 0.041(4) 0.044(4) 0.054(4) 0.014(3) 0.018(3) 0.004(3)
C9 0.051(4) 0.066(5) 0.048(4) -0.007(4) 0.021(4) -0.004(4)
C10 0.046(4) 0.041(4) 0.031(4) -0.004(3) 0.003(3) -0.003(3)
C11 0.046(4) 0.035(4) 0.044(4) 0.002(3) 0.011(3) 0.001(3)
C12 0.045(4) 0.076(5) 0.051(4) 0.007(4) 0.004(3) -0.006(4)
C13 0.032(4) 0.093(6) 0.071(5) 0.015(5) -0.003(4) -0.006(4)
C14 0.037(4) 0.044(4) 0.093(5) 0.000(4) 0.033(4) 0.001(3)
C15 0.049(4) 0.031(4) 0.057(4) 0.007(3) 0.017(3) -0.003(3)
C16 0.033(3) 0.030(3) 0.037(4) 0.004(3) 0.015(3) 0.005(3)
C17 0.049(4) 0.027(3) 0.045(4) -0.003(3) 0.012(3) 0.009(3)
C18 0.058(4) 0.053(5) 0.036(4) 0.011(4) 0.014(3) 0.006(4)
C19 0.061(4) 0.043(4) 0.049(4) 0.011(4) 0.006(4) 0.009(4)
C20 0.114(6) 0.032(4) 0.058(5) -0.005(4) 0.011(5) 0.025(4)
C21 0.117(6) 0.039(4) 0.038(4) 0.010(4) 0.018(4) 0.013(4)
C22 0.043(4) 0.026(3) 0.030(3) 0.000(3) 0.000(3) 0.001(3)
C23 0.055(4) 0.042(4) 0.043(4) 0.000(3) 0.007(3) 0.000(4)
C24 0.072(5) 0.033(4) 0.072(5) -0.010(4) 0.001(4) -0.002(4)
C25 0.083(6) 0.058(5) 0.050(5) -0.010(4) -0.003(4) 0.026(5)
C26 0.080(5) 0.061(5) 0.044(4) -0.016(4) 0.007(4) 0.017(4)
C27 0.050(4) 0.049(4) 0.047(4) -0.002(4) 0.013(3) 0.001(4)

loop_
_atom_type_symbol
_atom_type_description
_atom_type_scat_dispersion_real
_atom_type_scat_dispersion_imag
_atom_type_scat_source
C C 0.0033 0.0016 'International Tables Vol C Tables 4.2.6.8 and 6.1.1.4'
N N 0.0061 0.0033 'International Tables Vol C Tables 4.2.6.8 and 6.1.1.4'
H H 0.0000 0.0000 'International Tables Vol C Tables 4.2.6.8 and 6.1.1.4'
O O 0.0106 0.0060 'International Tables Vol C Tables 4.2.6.8 and 6.1.1.4'
P P 0.1023 0.0942 'International Tables Vol C Tables 4.2.6.8 and 6.1.1.4'
Co Co 0.3494 0.9721 'International Tables Vol C Tables 4.2.6.8 and 6.1.1.4'
Ru Ru -1.2594 0.8363 'International Tables Vol C Tables 4.2.6.8 and 6.1.1.4'

loop_
_geom_angle_atom_site_label_1
_geom_angle_atom_site_label_2
_geom_angle_atom_site_label_3
_geom_angle
_geom_angle_site_symmetry_1
_geom_angle_site_symmetry_3
_geom_angle_publ_flag
C3 Ru1 C1 95.1(3) . . ?
C3 Ru1 C2 94.1(3) . . ?
C1 Ru1 C2 97.5(3) . . ?
C3 Ru1 Co3 96.59(19) . . ?
C1 Ru1 Co3 162.2(2) . . ?
C2 Ru1 Co3 95.1(2) . . ?
C3 Ru1 Co2 152.05(19) . . ?
C1 Ru1 Co2 108.7(2) . . ?
C2 Ru1 Co2 97.0(2) . . ?
Co3 Ru1 Co2 56.98(4) . . ?
C3 Ru1 Co1 103.3(2) . . ?
C1 Ru1 Co1 110.3(2) . . ?
C2 Ru1 Co1 145.3(2) . . ?
Co3 Ru1 Co1 53.70(5) . . ?
Co2 Ru1 Co1 55.29(4) . . ?
C4 Co1 C5 103.1(2) . . ?
C4 Co1 C10 97.5(2) . . ?
C5 Co1 C10 155.5(2) . . ?
C4 Co1 P1 93.85(19) . . ?
C5 Co1 P1 98.86(17) . . ?
C10 Co1 P1 92.63(16) . . ?
C4 Co1 Co3 146.20(19) . . ?
C5 Co1 Co3 109.91(17) . . ?
C10 Co1 Co3 48.68(17) . . ?
P1 Co1 Co3 88.06(5) . . ?
C4 Co1 Co2 151.48(18) . . ?
C5 Co1 Co2 48.86(17) . . ?
C10 Co1 Co2 108.73(17) . . ?
P1 Co1 Co2 95.84(5) . . ?
Co3 Co1 Co2 61.06(3) . . ?
C4 Co1 Ru1 118.76(18) . . ?
C5 Co1 Ru1 83.03(17) . . ?
C10 Co1 Ru1 75.55(16) . . ?
P1 Co1 Ru1 146.21(6) . . ?
Co3 Co1 Ru1 60.20(4) . . ?
Co2 Co1 Ru1 60.06(3) . . ?
C7 Co2 C6 98.5(3) . . ?
C7 Co2 C5 99.4(3) . . ?
C6 Co2 C5 95.8(3) . . ?
C7 Co2 C8 99.9(3) . . ?
C6 Co2 C8 95.2(3) . . ?
C5 Co2 C8 156.2(3) . . ?
C7 Co2 Co1 127.62(19) . . ?
C6 Co2 Co1 122.8(2) . . ?
C5 Co2 Co1 50.33(18) . . ?
C8 Co2 Co1 106.19(17) . . ?
C7 Co2 Co3 124.1(2) . . ?
C6 Co2 Co3 124.8(2) . . ?
C5 Co2 Co3 108.27(18) . . ?
C8 Co2 Co3 48.59(17) . . ?
Co1 Co2 Co3 57.95(4) . . ?
C7 Co2 Ru1 73.5(2) . . ?
C6 Co2 Ru1 171.9(2) . . ?
C5 Co2 Ru1 86.97(18) . . ?
C8 Co2 Ru1 85.10(17) . . ?
Co1 Co2 Ru1 64.65(4) . . ?
Co3 Co2 Ru1 60.97(4) . . ?
C9 Co3 C10 96.0(3) . . ?
C9 Co3 C8 96.1(3) . . ?
C10 Co3 C8 163.5(3) . . ?
C9 Co3 N1 103.2(2) . . ?
C10 Co3 N1 96.0(2) . . ?
C8 Co3 N1 92.2(2) . . ?
C9 Co3 Co1 143.3(2) . . ?
C10 Co3 Co1 52.86(18) . . ?
C8 Co3 Co1 111.60(17) . . ?
N1 Co3 Co1 99.42(13) . . ?
C9 Co3 Co2 136.4(2) . . ?
C10 Co3 Co2 112.74(19) . . ?
C8 Co3 Co2 50.99(17) . . ?
N1 Co3 Co2 105.53(13) . . ?
Co1 Co3 Co2 60.99(4) . . ?
C9 Co3 Ru1 92.9(2) . . ?
C10 Co3 Ru1 80.98(17) . . ?
C8 Co3 Ru1 87.22(17) . . ?
N1 Co3 Ru1 163.93(13) . . ?
Co1 Co3 Ru1 66.10(4) . . ?
Co2 Co3 Ru1 62.05(3) . . ?
C22 P1 C11 105.1(3) . . ?
C22 P1 C16 103.9(2) . . ?
C11 P1 C16 100.0(2) . . ?
C22 P1 Co1 116.70(18) . . ?
C11 P1 Co1 114.0(2) . . ?
C16 P1 Co1 115.29(19) . . ?
C11 N1 C15 116.5(5) . . ?
C11 N1 Co3 122.2(4) . . ?
C15 N1 Co3 121.3(4) . . ?
O1 C1 Ru1 176.6(6) . . ?
O2 C2 Ru1 177.8(6) . . ?
O3 C3 Ru1 178.6(7) . . ?
O4 C4 Co1 175.7(5) . . ?
O5 C5 Co2 139.8(5) . . ?
O5 C5 Co1 139.2(5) . . ?
Co2 C5 Co1 80.8(2) . . ?
O6 C6 Co2 172.9(6) . . ?
O7 C7 Co2 167.8(6) . . ?
O8 C8 Co3 142.9(5) . . ?
O8 C8 Co2 136.7(5) . . ?
Co3 C8 Co2 80.4(2) . . ?
O9 C9 Co3 174.6(6) . . ?
O10 C10 Co3 146.2(5) . . ?
O10 C10 Co1 135.3(5) . . ?
Co3 C10 Co1 78.5(2) . . ?
N1 C11 C12 123.0(5) . . ?
N1 C11 P1 115.7(4) . . ?
C12 C11 P1 121.3(5) . . ?
C11 C12 C13 119.6(6) . . ?
C14 C13 C12 118.6(6) . . ?
C13 C14 C15 118.9(6) . . ?
N1 C15 C14 123.4(6) . . ?
C17 C16 C21 118.9(5) . . ?
C17 C16 P1 122.8(4) . . ?
C21 C16 P1 118.3(4) . . ?
C16 C17 C18 119.6(5) . . ?
C19 C18 C17 121.3(5) . . ?
C18 C19 C20 119.2(6) . . ?
C19 C20 C21 120.0(6) . . ?
C20 C21 C16 120.9(6) . . ?
C23 C22 C27 118.5(5) . . ?
C23 C22 P1 124.7(5) . . ?
C27 C22 P1 116.7(4) . . ?
C22 C23 C24 120.9(6) . . ?
C25 C24 C23 120.4(7) . . ?
C26 C25 C24 119.9(7) . . ?
C25 C26 C27 120.2(7) . . ?
C26 C27 C22 120.0(6) . . ?

loop_
_geom_bond_atom_site_label_1
_geom_bond_atom_site_label_2
_geom_bond_distance
_geom_bond_site_symmetry_2
_geom_bond_publ_flag
Ru1 C3 1.904(7) . ?
Ru1 C1 1.933(6) . ?
Ru1 C2 1.926(7) . ?
Ru1 Co3 2.6282(16) . ?
Ru1 Co2 2.6551(14) . ?
Ru1 Co1 2.7688(16) . ?
Co1 C4 1.766(6) . ?
Co1 C5 1.964(6) . ?
Co1 C10 1.986(6) . ?
Co1 P1 2.177(2) . ?
Co1 Co3 2.4409(14) . ?
Co1 Co2 2.5187(14) . ?
Co2 C7 1.743(6) . ?
Co2 C6 1.769(7) . ?
Co2 C5 1.921(6) . ?
Co2 C8 1.986(6) . ?
Co2 Co3 2.5203(13) . ?
Co3 C9 1.763(6) . ?
Co3 C10 1.871(6) . ?
Co3 C8 1.917(6) . ?
Co3 N1 2.009(4) . ?
P1 C22 1.831(5) . ?
P1 C11 1.840(6) . ?
P1 C16 1.847(5) . ?
O1 C1 1.124(6) . ?
O2 C2 1.137(6) . ?
O3 C3 1.130(7) . ?
O4 C4 1.140(6) . ?
O5 C5 1.176(6) . ?
O6 C6 1.138(6) . ?
O7 C7 1.163(6) . ?
O8 C8 1.153(6) . ?
O9 C9 1.147(6) . ?
O10 C10 1.186(6) . ?
N1 C11 1.344(6) . ?
N1 C15 1.351(6) . ?
C11 C12 1.373(7) . ?
C12 C13 1.374(7) . ?
C13 C14 1.374(8) . ?
C14 C15 1.375(7) . ?
C16 C17 1.373(7) . ?
C16 C21 1.379(7) . ?
C17 C18 1.395(7) . ?
C18 C19 1.355(7) . ?
C19 C20 1.377(7) . ?
C20 C21 1.380(7) . ?
C22 C23 1.375(7) . ?
C22 C27 1.404(7) . ?
C23 C24 1.369(7) . ?
C24 C25 1.375(8) . ?
C25 C26 1.370(8) . ?
C26 C27 1.379(7) . ?
